data_8103798
loop_
_publ_author_name
'Wildner, M.'
'Stoilova, D.'

_publ_section_title
;
 Crystal structures and crystal chemical relationships of kroehnkite- and
 collinsite-type compounds Na2 Me(2+) (X O4)2 * 2(H2O) (X = S, Me = Mn,
 Cd; and X = Se, Me = Mn, Co, Ni, Zn, Cd) and K2Co (Se O4)2 * 2(H2 O)
;
_journal_name_full 'Zeitschrift fuer Kristallographie (149,1979-)'
_journal_page_first 201
_journal_page_last 209
_journal_volume 218
_journal_year 2003
_chemical_formula_sum 'H4 Na2 Ni O10 Se2'
_chemical_name_systematic 'Na2 Ni (Se O4)2 (H2 O)2'
_space_group_IT_number 2
_symmetry_space_group_name_Hall '-P 1'
_symmetry_space_group_name_H-M 'P -1'
_cell_angle_alpha 99.14
_cell_angle_beta 106.43
_cell_angle_gamma 108.58
_cell_formula_units_Z 1
_cell_length_a 5.912
_cell_length_b 7.182
_cell_length_c 5.511
_cell_volume 204.612
_citation_journal_id_ASTM ZEKRDZ
_cod_data_source_file Wildner_ZEKRDZ_2003_1115.cif
_cod_data_source_block H4Na2Ni1O10Se2
_cod_original_cell_volume 204.6118
_cod_original_formula_sum 'H4 Na2 Ni1 O10 Se2'
_cod_database_code 8103798

loop_
_symmetry_equiv_pos_as_xyz
x,y,z
-x,-y,-z

loop_
_atom_site_label
_atom_site_type_symbol
_atom_site_fract_x
_atom_site_fract_y
_atom_site_fract_z
_atom_site_occupancy
_atom_site_U_iso_or_equiv
O4 O-2 0.6289 0.375 0.7153 1 0.0
Na1 Na+1 0.2926 0.75 0.6692 1 0.0
O5 O-2 0.96 0.2693 0.0669 1 0.0
H2 H+1 0.894 0.29 -0.033 1 0.0
O2 O-2 0.2356 0.0575 0.3866 1 0.0
H1 H+1 0.096 0.362 0.129 1 0.0
Se1 Se+6 0.32968 0.23813 0.66159 1 0.0
O1 O-2 0.3263 0.1242 0.9004 1 0.0
Ni1 Ni+2 0 0 0 1 0.0
O3 O-2 0.1587 0.3761 0.6447 1 0.0
